data_2205453
loop_
_publ_author_name
'Long-Fei Jin'
'Feng-Ping Xiao'

_publ_section_title
;
 Methyl 5-nitrosalicylate
;
_journal_issue 4
_journal_name_full 'Acta Crystallographica Section E'
_journal_page_first o1107
_journal_page_last o1108
_journal_paper_doi 10.1107/S1600536805008627
_journal_volume 61
_journal_year 2005
_chemical_formula_iupac 'C8 H7 N O5'
_chemical_formula_moiety 'C8 H7 N O5'
_chemical_formula_sum 'C8 H7 N O5'
_chemical_formula_weight 197.15
_chemical_name_systematic
;
Methyl 5-nitrosalicylate
;
_space_group_IT_number 14
_symmetry_cell_setting monoclinic
_symmetry_space_group_name_Hall '-P 2ybc'
_symmetry_space_group_name_H-M 'P 1 21/c 1'
_atom_sites_solution_hydrogens geom
_atom_sites_solution_primary direct
_atom_sites_solution_secondary difmap
_audit_creation_method SHELXL-97
_cell_angle_alpha 90.00
_cell_angle_beta 91.015(4)
_cell_angle_gamma 90.00
_cell_formula_units_Z 8
_cell_length_a 6.9648(12)
_cell_length_b 13.162(2)
_cell_length_c 18.579(3)
_cell_measurement_reflns_used 1515
_cell_measurement_temperature 293(2)
_cell_measurement_theta_max 24.09
_cell_measurement_theta_min 2.68
_cell_volume 1702.9(5)
_computing_cell_refinement SMART
_computing_data_collection 'SMART (Bruker, 2001)'
_computing_data_reduction 'SAINT-Plus (Bruker, 2001)'
_computing_molecular_graphics 'SHELXTL-NT (Bruker, 2001)'
_computing_publication_material SHELXTL-NT
_computing_structure_refinement 'SHELXL97 (Sheldrick, 1997)'
_computing_structure_solution 'SHELXS97 (Sheldrick, 1997)'
_diffrn_ambient_temperature 293(2)
_diffrn_measured_fraction_theta_full 0.994
_diffrn_measured_fraction_theta_max 0.994
_diffrn_measurement_device_type 'Bruker SMART CCD area-detector'
_diffrn_measurement_method '\f and \w'
_diffrn_radiation_monochromator graphite
_diffrn_radiation_source 'fine-focus sealed tube'
_diffrn_radiation_type MoK\a
_diffrn_radiation_wavelength 0.71073
_diffrn_reflns_av_R_equivalents 0.0303
_diffrn_reflns_av_sigmaI/netI 0.0428
_diffrn_reflns_limit_h_max 8
_diffrn_reflns_limit_h_min -8
_diffrn_reflns_limit_k_max 16
_diffrn_reflns_limit_k_min -15
_diffrn_reflns_limit_l_max 23
_diffrn_reflns_limit_l_min -12
_diffrn_reflns_number 9850
_diffrn_reflns_theta_full 27.00
_diffrn_reflns_theta_max 27.00
_diffrn_reflns_theta_min 1.90
_diffrn_standards_decay_% 0
_diffrn_standards_number 0
_exptl_absorpt_coefficient_mu 0.131
_exptl_absorpt_correction_T_max 0.9733
_exptl_absorpt_correction_T_min 0.9642
_exptl_absorpt_correction_type multi-scan
_exptl_absorpt_process_details '(SADABS; Sheldrick, 1996)'
_exptl_crystal_colour colourless
_exptl_crystal_density_diffrn 1.538
_exptl_crystal_density_method 'not measured'
_exptl_crystal_description Prism
_exptl_crystal_F_000 816.0
_exptl_crystal_size_max 0.30
_exptl_crystal_size_mid 0.20
_exptl_crystal_size_min 0.18
_refine_diff_density_max 0.193
_refine_diff_density_min -0.169
_refine_ls_extinction_method none
_refine_ls_goodness_of_fit_ref 1.027
_refine_ls_hydrogen_treatment mixed
_refine_ls_matrix_type full
_refine_ls_number_parameters 263
_refine_ls_number_reflns 3689
_refine_ls_number_restraints 0
_refine_ls_restrained_S_all 1.027
_refine_ls_R_factor_all 0.1038
_refine_ls_R_factor_gt 0.0541
_refine_ls_shift/su_max 0.001
_refine_ls_shift/su_mean 0.000
_refine_ls_structure_factor_coef Fsqd
_refine_ls_weighting_details 'calc w = 1/[\s^2^(Fo^2^)+(0.0703P)^2^] where P = (Fo^2^+2Fc^2^)/3'
_refine_ls_weighting_scheme calc
_refine_ls_wR_factor_gt 0.1304
_refine_ls_wR_factor_ref 0.1517
_reflns_number_gt 2100
_reflns_number_total 3689
_reflns_threshold_expression I>2\s(I)
_cod_data_source_file ci6550.cif
_cod_data_source_block I
_cod_original_sg_symbol_H-M 'P 21/c'
_cod_database_code 2205453
_cod_database_fobs_code 2205453

loop_
_symmetry_equiv_pos_as_xyz
'x, y, z'
'-x, y+1/2, -z+1/2'
'-x, -y, -z'
'x, -y-1/2, z-1/2'

loop_
_atom_site_label
_atom_site_fract_x
_atom_site_fract_y
_atom_site_fract_z
_atom_site_U_iso_or_equiv
_atom_site_adp_type
_atom_site_calc_flag
_atom_site_refinement_flags
_atom_site_occupancy
_atom_site_type_symbol
N1 0.3603(3) 0.91571(18) 0.13124(10) 0.0645(6) Uani d . 1 N
N2 0.8628(3) 0.83944(15) 0.41184(11) 0.0585(5) Uani d . 1 N
O1 0.3617(2) 0.79811(12) 0.38891(8) 0.0674(5) Uani d . 1 O
O2 0.3701(3) 0.93695(13) 0.45580(9) 0.0819(6) Uani d . 1 O
O3 0.3923(3) 1.11376(14) 0.39449(10) 0.0762(6) Uani d . 1 O
O4 0.3692(3) 0.96760(15) 0.07717(10) 0.1005(7) Uani d . 1 O
O5 0.3474(3) 0.82363(16) 0.12910(10) 0.0969(7) Uani d . 1 O
O6 0.8419(3) 0.75515(14) 0.38619(10) 0.0923(7) Uani d . 1 O
O7 0.8768(3) 0.85342(14) 0.47634(10) 0.0914(7) Uani d . 1 O
O8 0.8958(3) 1.17718(13) 0.23490(10) 0.0732(6) Uani d . 1 O
O9 0.8889(3) 1.05475(14) 0.12485(9) 0.0823(6) Uani d . 1 O
O10 0.8523(3) 0.88890(13) 0.14417(9) 0.0728(5) Uani d . 1 O
C1 0.3707(3) 0.95549(15) 0.32950(11) 0.0449(5) Uani d . 1 C
C2 0.3831(3) 1.06224(17) 0.33271(13) 0.0535(6) Uani d . 1 C
C3 0.3876(3) 1.11795(18) 0.26907(14) 0.0632(7) Uani d . 1 C
H3A 0.3961 1.1884 0.2712 0.076 Uiso calc R 1 H
C4 0.3797(3) 1.07114(18) 0.20371(13) 0.0603(6) Uani d . 1 C
H4A 0.3822 1.1091 0.1615 0.072 Uiso calc R 1 H
C5 0.3681(3) 0.96631(17) 0.20107(11) 0.0510(6) Uani d . 1 C
C6 0.3623(3) 0.90819(16) 0.26266(11) 0.0463(5) Uani d . 1 C
H6 0.3528 0.8378 0.2595 0.056 Uiso calc R 1 H
C7 0.3676(3) 0.89711(17) 0.39703(11) 0.0497(6) Uani d . 1 C
C8 0.3629(4) 0.73781(18) 0.45503(12) 0.0757(8) Uani d . 1 C
H8A 0.4710 0.7570 0.4848 0.114 Uiso calc R 1 H
H8B 0.3718 0.6670 0.4432 0.114 Uiso calc R 1 H
H8C 0.2464 0.7499 0.4806 0.114 Uiso calc R 1 H
C9 0.8764(3) 0.99483(16) 0.24499(11) 0.0458(5) Uani d . 1 C
C10 0.8878(3) 1.09296(16) 0.27507(12) 0.0514(6) Uani d . 1 C
C11 0.8883(3) 1.10505(17) 0.34957(12) 0.0577(6) Uani d . 1 C
H11 0.8942 1.1700 0.3692 0.069 Uiso calc R 1 H
C12 0.8803(3) 1.02286(17) 0.39407(12) 0.0544(6) Uani d . 1 C
H12 0.8811 1.0311 0.4438 0.065 Uiso calc R 1 H
C13 0.8708(3) 0.92712(15) 0.36378(11) 0.0454(5) Uani d . 1 C
C14 0.8689(3) 0.91220(15) 0.29068(12) 0.0467(5) Uani d . 1 C
H14 0.8626 0.8467 0.2720 0.056 Uiso calc R 1 H
C15 0.8745(3) 0.98373(19) 0.16611(13) 0.0555(6) Uani d . 1 C
C16 0.8474(4) 0.8721(2) 0.06650(13) 0.0883(9) Uani d . 1 C
H16A 0.7539 0.9164 0.0445 0.132 Uiso calc R 1 H
H16B 0.8135 0.8028 0.0567 0.132 Uiso calc R 1 H
H16C 0.9717 0.8862 0.0473 0.132 Uiso calc R 1 H
H3 0.388(5) 1.069(2) 0.4309(19) 0.136(14) Uiso d . 1 H
H8 0.902(4) 1.158(2) 0.1896(17) 0.120(13) Uiso d . 1 H

loop_
_atom_site_aniso_label
_atom_site_aniso_U_11
_atom_site_aniso_U_22
_atom_site_aniso_U_33
_atom_site_aniso_U_12
_atom_site_aniso_U_13
_atom_site_aniso_U_23
N1 0.0773(15) 0.0812(16) 0.0350(12) 0.0026(11) 0.0001(10) 0.0028(11)
N2 0.0693(14) 0.0536(13) 0.0528(13) -0.0006(9) 0.0073(11) 0.0013(11)
O1 0.1074(14) 0.0591(10) 0.0356(9) -0.0026(9) -0.0047(9) 0.0047(8)
O2 0.1318(17) 0.0752(12) 0.0388(10) -0.0126(10) 0.0005(10) -0.0058(9)
O3 0.1115(16) 0.0604(11) 0.0568(12) -0.0107(10) 0.0090(11) -0.0152(10)
O4 0.1540(19) 0.1079(16) 0.0398(10) 0.0116(13) 0.0030(12) 0.0149(11)
O5 0.158(2) 0.0837(14) 0.0486(12) -0.0169(13) 0.0029(12) -0.0124(11)
O6 0.154(2) 0.0583(11) 0.0651(12) -0.0159(11) 0.0112(12) -0.0027(10)
O7 0.156(2) 0.0772(13) 0.0506(11) -0.0038(11) 0.0005(12) 0.0053(10)
O8 0.1134(16) 0.0516(10) 0.0544(12) 0.0020(9) 0.0003(11) 0.0046(9)
O9 0.1288(16) 0.0740(12) 0.0438(10) -0.0050(11) -0.0058(10) 0.0049(10)
O10 0.1068(14) 0.0686(11) 0.0428(10) 0.0058(9) -0.0072(9) -0.0144(9)
C1 0.0438(12) 0.0520(13) 0.0389(12) -0.0001(9) 0.0013(9) -0.0014(10)
C2 0.0535(14) 0.0573(14) 0.0497(14) -0.0027(10) 0.0031(11) -0.0029(12)
C3 0.0703(17) 0.0537(14) 0.0656(17) -0.0013(11) 0.0033(14) 0.0048(13)
C4 0.0643(16) 0.0645(16) 0.0522(15) 0.0033(11) 0.0050(12) 0.0177(12)
C5 0.0476(13) 0.0649(15) 0.0405(13) 0.0010(10) -0.0016(10) 0.0036(11)
C6 0.0469(13) 0.0521(12) 0.0398(12) 0.0015(9) -0.0004(10) 0.0023(10)
C7 0.0526(14) 0.0603(15) 0.0362(13) -0.0045(10) -0.0030(10) -0.0057(11)
C8 0.115(2) 0.0686(17) 0.0438(14) -0.0064(14) -0.0066(14) 0.0158(13)
C9 0.0451(12) 0.0516(12) 0.0405(12) 0.0049(9) -0.0013(9) -0.0041(10)
C10 0.0578(15) 0.0474(13) 0.0491(14) 0.0025(10) -0.0010(11) 0.0001(11)
C11 0.0786(17) 0.0458(13) 0.0486(14) 0.0030(11) 0.0001(12) -0.0150(11)
C12 0.0631(15) 0.0582(14) 0.0418(13) 0.0039(11) 0.0012(11) -0.0066(11)
C13 0.0456(13) 0.0487(12) 0.0419(12) 0.0002(9) 0.0010(10) -0.0020(10)
C14 0.0503(13) 0.0454(12) 0.0444(13) 0.0003(9) 0.0017(10) -0.0066(10)
C15 0.0585(15) 0.0608(15) 0.0469(14) 0.0055(11) -0.0046(11) -0.0043(12)
C16 0.121(2) 0.099(2) 0.0443(15) 0.0131(17) -0.0104(16) -0.0254(15)

loop_
_atom_type_symbol
_atom_type_description
_atom_type_scat_dispersion_real
_atom_type_scat_dispersion_imag
_atom_type_scat_source
C C 0.0033 0.0016 'International Tables Vol C Tables 4.2.6.8 and 6.1.1.4'
H H 0.0000 0.0000 'International Tables Vol C Tables 4.2.6.8 and 6.1.1.4'
N N 0.0061 0.0033 'International Tables Vol C Tables 4.2.6.8 and 6.1.1.4'
O O 0.0106 0.0060 'International Tables Vol C Tables 4.2.6.8 and 6.1.1.4'

loop_
_geom_angle_atom_site_label_1
_geom_angle_atom_site_label_2
_geom_angle_atom_site_label_3
_geom_angle
_geom_angle_publ_flag
C7 O1 C8 116.27(18) ?
C6 C1 C2 119.1(2) ?
C6 C1 C7 121.80(19) ?
C2 C1 C7 119.1(2) ?
C14 C13 C12 122.2(2) ?
C14 C13 N2 119.48(18) ?
C12 C13 N2 118.28(19) ?
O2 C7 O1 122.2(2) ?
O2 C7 C1 122.8(2) yes
O1 C7 C1 114.9(2) yes
C11 C12 C13 118.6(2) ?
C11 C12 H12 120.7 ?
C13 C12 H12 120.7 ?
C14 C9 C10 118.7(2) ?
C14 C9 C15 122.25(19) ?
C10 C9 C15 119.0(2) ?
C15 O10 C16 116.6(2) ?
C10 O8 H8 108(2) ?
C5 C6 C1 119.5(2) ?
C5 C6 H6 120.3 ?
C1 C6 H6 120.3 ?
C13 C14 C9 119.72(19) ?
C13 C14 H14 120.1 ?
C9 C14 H14 120.1 ?
C6 C5 C4 121.8(2) ?
C6 C5 N1 119.0(2) ?
C4 C5 N1 119.2(2) ?
O9 C15 O10 122.9(2) ?
O9 C15 C9 123.5(2) yes
O10 C15 C9 113.6(2) yes
C2 O3 H3 109(2) ?
C12 C11 C10 120.8(2) ?
C12 C11 H11 119.6 ?
C10 C11 H11 119.6 ?
O3 C2 C3 117.5(2) ?
O3 C2 C1 123.1(2) ?
C3 C2 C1 119.5(2) ?
O8 C10 C11 117.4(2) ?
O8 C10 C9 122.7(2) ?
C11 C10 C9 119.9(2) ?
C3 C4 C5 119.0(2) ?
C3 C4 H4A 120.5 ?
C5 C4 H4A 120.5 ?
C4 C3 C2 121.2(2) ?
C4 C3 H3A 119.4 ?
C2 C3 H3A 119.4 ?
O1 C8 H8A 109.5 ?
O1 C8 H8B 109.5 ?
H8A C8 H8B 109.5 ?
O1 C8 H8C 109.5 ?
H8A C8 H8C 109.5 ?
H8B C8 H8C 109.5 ?
O10 C16 H16A 109.5 ?
O10 C16 H16B 109.5 ?
H16A C16 H16B 109.5 ?
O10 C16 H16C 109.5 ?
H16A C16 H16C 109.5 ?
H16B C16 H16C 109.5 ?
O7 N2 O6 122.2(2) yes
O7 N2 C13 118.7(2) y
O6 N2 C13 119.2(2) ?
O5 N1 O4 122.5(2) yes
O5 N1 C5 119.1(2) ?
O4 N1 C5 118.4(2) y

loop_
_geom_bond_atom_site_label_1
_geom_bond_atom_site_label_2
_geom_bond_distance
_geom_bond_publ_flag
O1 C7 1.312(3) y
O1 C8 1.462(3) y
O2 C7 1.211(2) yes
C1 C6 1.390(3) ?
C1 C2 1.409(3) ?
C1 C7 1.472(3) ?
C13 C14 1.372(3) ?
C13 C12 1.381(3) ?
C13 N2 1.461(3) yes
O9 C15 1.214(3) yes
C12 C11 1.363(3) ?
C12 H12 0.93 ?
C9 C14 1.381(3) ?
C9 C10 1.409(3) ?
C9 C15 1.473(3) ?
O5 N1 1.216(2) y
O10 C15 1.321(3) y
O10 C16 1.460(3) y
O8 C10 1.338(3) yes
O8 H8 0.88(3) ?
C6 C5 1.378(3) ?
C6 H6 0.93 ?
C14 H14 0.93 ?
C5 C4 1.383(3) ?
C5 N1 1.459(3) yes
O4 N1 1.217(2) yes
O3 C2 1.334(3) yes
O3 H3 0.89(3) ?
C11 C10 1.393(3) ?
C11 H11 0.93 ?
C2 C3 1.392(3) ?
C4 C3 1.362(3) ?
C4 H4A 0.93 ?
C3 H3A 0.93 ?
C8 H8A 0.96 ?
C8 H8B 0.96 ?
C8 H8C 0.96 ?
C16 H16A 0.96 ?
C16 H16B 0.96 ?
C16 H16C 0.96 ?
O7 N2 1.215(2) yes
N2 O6 1.215(2) yes

loop_
_geom_hbond_atom_site_label_D
_geom_hbond_atom_site_label_H
_geom_hbond_atom_site_label_A
_geom_hbond_distance_DH
_geom_hbond_distance_HA
_geom_hbond_distance_DA
_geom_hbond_angle_DHA
_geom_hbond_publ_flag
O3 H3 O2 0.89(3) 1.81(3) 2.597(3) 146(3) yes
O8 H8 O9 0.88(3) 1.82(3) 2.603(2) 147(3) yes

loop_
_geom_torsion_atom_site_label_1
_geom_torsion_atom_site_label_2
_geom_torsion_atom_site_label_3
_geom_torsion_atom_site_label_4
_geom_torsion
_geom_torsion_publ_flag
C8 O1 C7 O2 -1.4(3) ?
C8 O1 C7 C1 178.7(2) yes
C6 C1 C7 O2 -178.1(2) ?
C2 C1 C7 O2 2.1(3) y
C6 C1 C7 O1 1.8(3) y
C2 C1 C7 O1 -178.05(18) ?
C14 C13 C12 C11 -0.1(3) ?
N2 C13 C12 C11 179.85(19) ?
C2 C1 C6 C5 0.6(3) ?
C7 C1 C6 C5 -179.16(19) ?
C12 C13 C14 C9 -0.1(3) ?
N2 C13 C14 C9 179.95(18) ?
C10 C9 C14 C13 0.6(3) ?
C15 C9 C14 C13 -179.92(19) ?
C1 C6 C5 C4 -0.8(3) ?
C1 C6 C5 N1 179.63(19) ?
C16 O10 C15 O9 0.6(3) ?
C16 O10 C15 C9 179.5(2) yes
C14 C9 C15 O9 -176.8(2) ?
C10 C9 C15 O9 2.6(3) y
C14 C9 C15 O10 4.2(3) y
C10 C9 C15 O10 -176.30(18) ?
C13 C12 C11 C10 -0.2(3) ?
C6 C1 C2 O3 -179.8(2) ?
C7 C1 C2 O3 0.0(3) ?
C6 C1 C2 C3 -0.3(3) ?
C7 C1 C2 C3 179.5(2) ?
C12 C11 C10 O8 179.9(2) ?
C12 C11 C10 C9 0.8(3) ?
C14 C9 C10 O8 179.9(2) ?
C15 C9 C10 O8 0.4(3) ?
C14 C9 C10 C11 -1.0(3) ?
C15 C9 C10 C11 179.5(2) ?
C6 C5 C4 C3 0.7(3) ?
N1 C5 C4 C3 -179.8(2) ?
C5 C4 C3 C2 -0.3(4) ?
O3 C2 C3 C4 179.7(2) ?
C1 C2 C3 C4 0.2(4) ?
C14 C13 N2 O7 175.4(2) ?
C12 C13 N2 O7 -4.6(3) yes
C14 C13 N2 O6 -4.7(3) yes
C12 C13 N2 O6 175.3(2) ?
C6 C5 N1 O5 0.6(3) yes
C4 C5 N1 O5 -179.0(2) ?
C6 C5 N1 O4 -178.7(2) ?
C4 C5 N1 O4 1.8(3) yes

loop_
_cod_related_entry_id
_cod_related_entry_database
_cod_related_entry_code
1 ChemSpider 78515
